data_4324161
loop_
_publ_author_name
'Stephen J. Geier'
'Thomas M. Gilbert'
'Douglas W. Stephan'

_publ_section_title
;
 Synthesis and Reactivity of the Phosphinoboranes R2PB(C6F5)2
;
_journal_name_full 'Inorganic Chemistry'
_journal_page_first 336
_journal_page_last 344
_journal_paper_doi 10.1021/ic102003x
_journal_volume 50
_journal_year 2011
_chemical_formula_sum 'C24 H22 B F10 P'
_chemical_formula_weight 542.20
_chemical_name_systematic
; 
 ? 
;
_space_group_IT_number 2
_symmetry_cell_setting triclinic
_symmetry_space_group_name_Hall '-P 1'
_symmetry_space_group_name_H-M 'P -1'
_atom_sites_solution_hydrogens geom
_atom_sites_solution_primary direct
_atom_sites_solution_secondary difmap
_audit_creation_method SHELXL-97
_cell_angle_alpha 110.6870(10)
_cell_angle_beta 99.036(2)
_cell_angle_gamma 95.566(2)
_cell_formula_units_Z 2
_cell_length_a 9.4503(13)
_cell_length_b 10.4530(14)
_cell_length_c 13.7545(19)
_cell_measurement_reflns_used 5220
_cell_measurement_temperature 296(2)
_cell_measurement_theta_max 26.85
_cell_measurement_theta_min 2.80
_cell_volume 1238.1(3)
_computing_cell_refinement 'Bruker SMART'
_computing_data_collection 'Bruker SMART'
_computing_data_reduction 'Bruker SAINT'
_computing_molecular_graphics 'Bruker SHELXTL'
_computing_publication_material 'Bruker SHELXTL'
_computing_structure_refinement 'SHELXL-97 (Sheldrick, 2008)'
_computing_structure_solution 'SHELXS-97 (Sheldrick, 2008)'
_diffrn_ambient_temperature 296(2)
_diffrn_measured_fraction_theta_full 0.997
_diffrn_measured_fraction_theta_max 0.997
_diffrn_measurement_device_type 'CCD area detector'
_diffrn_measurement_method 'phi and omega scans'
_diffrn_radiation_monochromator graphite
_diffrn_radiation_source 'fine-focus sealed tube'
_diffrn_radiation_type MoK\a
_diffrn_radiation_wavelength 0.71073
_diffrn_reflns_av_R_equivalents 0.0253
_diffrn_reflns_av_sigmaI/netI 0.0280
_diffrn_reflns_limit_h_max 11
_diffrn_reflns_limit_h_min -11
_diffrn_reflns_limit_k_max 12
_diffrn_reflns_limit_k_min -12
_diffrn_reflns_limit_l_max 16
_diffrn_reflns_limit_l_min -16
_diffrn_reflns_number 11849
_diffrn_reflns_theta_full 25.00
_diffrn_reflns_theta_max 25.00
_diffrn_reflns_theta_min 1.62
_exptl_absorpt_coefficient_mu 0.197
_exptl_absorpt_correction_T_max 1
_exptl_absorpt_correction_T_min 0.614849
_exptl_absorpt_correction_type multi-scan
_exptl_crystal_colour colourless
_exptl_crystal_density_diffrn 1.454
_exptl_crystal_density_method 'not measured'
_exptl_crystal_description block
_exptl_crystal_F_000 552
_exptl_crystal_size_max 0.40
_exptl_crystal_size_mid 0.30
_exptl_crystal_size_min 0.20
_refine_diff_density_max 0.861
_refine_diff_density_min -0.247
_refine_diff_density_rms 0.051
_refine_ls_extinction_method none
_refine_ls_goodness_of_fit_ref 1.043
_refine_ls_hydrogen_treatment constr
_refine_ls_matrix_type full
_refine_ls_number_parameters 325
_refine_ls_number_reflns 4354
_refine_ls_number_restraints 0
_refine_ls_restrained_S_all 1.043
_refine_ls_R_factor_all 0.0901
_refine_ls_R_factor_gt 0.0631
_refine_ls_shift/su_max 0.000
_refine_ls_shift/su_mean 0.000
_refine_ls_structure_factor_coef Fsqd
_refine_ls_weighting_details 'calc w=1/[\s^2^(Fo^2^)+(0.1093P)^2^+0.6719P] where P=(Fo^2^+2Fc^2^)/3'
_refine_ls_weighting_scheme calc
_refine_ls_wR_factor_gt 0.1837
_refine_ls_wR_factor_ref 0.2154
_reflns_number_gt 2870
_reflns_number_total 4354
_reflns_threshold_expression >2sigma(I)
_cod_data_source_file ic102003x_si_002_3.cif
_cod_data_source_block Cy2PB(C6F5)2
_cod_database_code 4324161

loop_
_symmetry_equiv_pos_as_xyz
'x, y, z'
'-x, -y, -z'

loop_
_atom_site_label
_atom_site_type_symbol
_atom_site_fract_x
_atom_site_fract_y
_atom_site_fract_z
_atom_site_U_iso_or_equiv
_atom_site_adp_type
_atom_site_occupancy
_atom_site_symmetry_multiplicity
_atom_site_calc_flag
_atom_site_refinement_flags
_atom_site_disorder_assembly
_atom_site_disorder_group
P1 P 0.02892(12) 0.19487(13) 0.26744(12) 0.0971(5) Uani 1 1 d . . .
B1 B -0.0319(4) 0.3151(4) 0.2141(3) 0.0599(9) Uani 1 1 d . . .
F1 F -0.2041(3) 0.0892(2) 0.01991(19) 0.0971(8) Uani 1 1 d . . .
F2 F -0.4803(3) 0.0822(3) -0.06524(18) 0.0959(7) Uani 1 1 d . . .
F3 F -0.6282(3) 0.2838(3) 0.0305(2) 0.1139(9) Uani 1 1 d . . .
F4 F -0.4948(3) 0.4956(3) 0.2132(2) 0.1225(10) Uani 1 1 d . . .
F5 F -0.2173(2) 0.5038(2) 0.29988(18) 0.0883(7) Uani 1 1 d . . .
F6 F 0.0506(3) 0.3227(2) 0.02643(16) 0.0852(7) Uani 1 1 d . . .
F7 F 0.2150(3) 0.5324(3) 0.0074(2) 0.1046(8) Uani 1 1 d . . .
F8 F 0.3235(3) 0.7676(3) 0.1797(3) 0.1173(9) Uani 1 1 d . . .
F9 F 0.2669(3) 0.7898(2) 0.3711(2) 0.1142(9) Uani 1 1 d . . .
F10 F 0.1072(3) 0.5787(2) 0.39255(17) 0.0937(7) Uani 1 1 d . . .
C1 C -0.1987(3) 0.2982(3) 0.1638(2) 0.0543(7) Uani 1 1 d . . .
C2 C -0.2722(4) 0.1921(3) 0.0706(3) 0.0627(8) Uani 1 1 d . . .
C3 C -0.4152(4) 0.1871(4) 0.0255(3) 0.0673(9) Uani 1 1 d . . .
C4 C -0.4887(4) 0.2889(4) 0.0734(3) 0.0738(10) Uani 1 1 d . . .
C5 C -0.4210(4) 0.3957(4) 0.1656(3) 0.0748(10) Uani 1 1 d . . .
C6 C -0.2795(4) 0.3980(3) 0.2087(3) 0.0620(8) Uani 1 1 d . . .
C7 C 0.0744(3) 0.4406(3) 0.2101(3) 0.0546(7) Uani 1 1 d . . .
C8 C 0.1043(4) 0.4366(3) 0.1144(3) 0.0608(8) Uani 1 1 d . . .
C9 C 0.1873(4) 0.5436(4) 0.1025(3) 0.0704(9) Uani 1 1 d . . .
C10 C 0.2426(4) 0.6625(4) 0.1899(4) 0.0756(10) Uani 1 1 d . . .
C11 C 0.2150(4) 0.6720(4) 0.2860(3) 0.0738(10) Uani 1 1 d . . .
C12 C 0.1329(4) 0.5628(3) 0.2957(3) 0.0630(8) Uani 1 1 d . . .
C13 C 0.2152(4) 0.1955(5) 0.3270(3) 0.0853(12) Uani 1 1 d . . .
H13A H 0.2094 0.1086 0.3395 0.102 Uiso 1 1 calc R . .
C14 C 0.2736(5) 0.3033(5) 0.4347(4) 0.0972(13) Uani 1 1 d . . .
H14A H 0.2106 0.2942 0.4820 0.117 Uiso 1 1 calc R . .
H14B H 0.2729 0.3942 0.4311 0.117 Uiso 1 1 calc R . .
C15 C 0.4264(5) 0.2929(6) 0.4802(3) 0.1023(15) Uani 1 1 d . . .
H15A H 0.4654 0.3757 0.5429 0.123 Uiso 1 1 calc R . .
H15B H 0.4227 0.2143 0.5023 0.123 Uiso 1 1 calc R . .
C16 C 0.5240(5) 0.2769(6) 0.4071(5) 0.1186(18) Uani 1 1 d . . .
H16A H 0.6145 0.2571 0.4382 0.142 Uiso 1 1 calc R . .
H16B H 0.5455 0.3642 0.3980 0.142 Uiso 1 1 calc R . .
C17 C 0.4667(5) 0.1659(6) 0.3010(4) 0.1009(14) Uani 1 1 d . . .
H17A H 0.4643 0.0763 0.3075 0.121 Uiso 1 1 calc R . .
H17B H 0.5315 0.1706 0.2538 0.121 Uiso 1 1 calc R . .
C18 C 0.3148(5) 0.1785(6) 0.2530(4) 0.1049(15) Uani 1 1 d . . .
H18A H 0.3209 0.2575 0.2315 0.126 Uiso 1 1 calc R . .
H18B H 0.2756 0.0962 0.1899 0.126 Uiso 1 1 calc R . .
C19 C -0.1004(5) 0.0589(4) 0.2767(3) 0.0807(11) Uani 1 1 d . . .
H19A H -0.1960 0.0685 0.2428 0.097 Uiso 1 1 calc R . .
C20 C -0.1116(5) 0.0780(4) 0.3879(4) 0.0926(13) Uani 1 1 d . . .
H20A H -0.1396 0.1675 0.4217 0.111 Uiso 1 1 calc R . .
H20B H -0.0170 0.0779 0.4273 0.111 Uiso 1 1 calc R . .
C21 C -0.2209(6) -0.0343(4) 0.3927(4) 0.0997(14) Uani 1 1 d . . .
H21A H -0.2157 -0.0230 0.4664 0.120 Uiso 1 1 calc R . .
H21B H -0.3178 -0.0232 0.3648 0.120 Uiso 1 1 calc R . .
C22 C -0.1965(6) -0.1772(5) 0.3316(4) 0.1056(15) Uani 1 1 d . . .
H22A H -0.1076 -0.1947 0.3671 0.127 Uiso 1 1 calc R . .
H22B H -0.2761 -0.2442 0.3303 0.127 Uiso 1 1 calc R . .
C23 C -0.1859(7) -0.1959(5) 0.2217(4) 0.122(2) Uani 1 1 d . . .
H23A H -0.2811 -0.1962 0.1830 0.146 Uiso 1 1 calc R . .
H23B H -0.1588 -0.2859 0.1881 0.146 Uiso 1 1 calc R . .
C24 C -0.0775(6) -0.0858(4) 0.2121(4) 0.0985(14) Uani 1 1 d . . .
H24A H 0.0204 -0.0979 0.2366 0.118 Uiso 1 1 calc R . .
H24B H -0.0882 -0.0971 0.1381 0.118 Uiso 1 1 calc R . .

loop_
_atom_site_aniso_label
_atom_site_aniso_U_11
_atom_site_aniso_U_22
_atom_site_aniso_U_33
_atom_site_aniso_U_23
_atom_site_aniso_U_13
_atom_site_aniso_U_12
P1 0.0663(7) 0.0993(8) 0.1502(12) 0.0876(9) -0.0012(7) 0.0078(6)
B1 0.064(2) 0.056(2) 0.058(2) 0.0204(17) 0.0075(17) 0.0093(17)
F1 0.1010(17) 0.0740(14) 0.0890(16) 0.0007(12) 0.0063(13) 0.0249(13)
F2 0.0950(16) 0.0956(16) 0.0697(14) 0.0164(12) -0.0097(12) -0.0116(13)
F3 0.0655(14) 0.149(2) 0.112(2) 0.0427(18) -0.0096(13) 0.0181(15)
F4 0.0835(17) 0.122(2) 0.132(2) 0.0089(18) 0.0127(15) 0.0477(16)
F5 0.0808(14) 0.0737(13) 0.0826(15) 0.0011(11) 0.0047(11) 0.0130(11)
F6 0.0968(16) 0.0762(14) 0.0673(13) 0.0105(11) 0.0184(11) 0.0043(12)
F7 0.128(2) 0.1142(19) 0.0907(17) 0.0524(15) 0.0474(15) 0.0131(16)
F8 0.126(2) 0.0909(17) 0.143(2) 0.0604(17) 0.0336(18) -0.0180(15)
F9 0.142(2) 0.0677(14) 0.0974(18) 0.0085(13) 0.0026(16) -0.0226(14)
F10 0.123(2) 0.0857(15) 0.0616(13) 0.0215(11) 0.0138(12) -0.0023(13)
C1 0.0589(18) 0.0504(17) 0.0577(18) 0.0279(15) 0.0085(15) 0.0040(14)
C2 0.071(2) 0.0562(19) 0.0603(19) 0.0222(16) 0.0119(17) 0.0079(16)
C3 0.072(2) 0.070(2) 0.0503(19) 0.0224(17) -0.0012(16) -0.0073(18)
C4 0.057(2) 0.089(3) 0.078(2) 0.039(2) 0.0045(18) 0.0092(19)
C5 0.064(2) 0.078(2) 0.079(3) 0.023(2) 0.0154(19) 0.0214(19)
C6 0.064(2) 0.0545(18) 0.060(2) 0.0153(16) 0.0089(16) 0.0043(15)
C7 0.0525(17) 0.0516(17) 0.0608(19) 0.0241(15) 0.0058(14) 0.0112(13)
C8 0.0589(19) 0.0598(19) 0.062(2) 0.0205(16) 0.0125(16) 0.0137(15)
C9 0.070(2) 0.082(2) 0.075(2) 0.042(2) 0.0245(19) 0.0197(19)
C10 0.075(2) 0.065(2) 0.093(3) 0.040(2) 0.016(2) 0.0030(18)
C11 0.077(2) 0.054(2) 0.077(3) 0.0168(18) 0.0002(19) 0.0019(17)
C12 0.073(2) 0.0599(19) 0.0550(19) 0.0224(16) 0.0089(16) 0.0082(16)
C13 0.073(2) 0.094(3) 0.091(3) 0.039(2) 0.003(2) 0.025(2)
C14 0.086(3) 0.118(4) 0.077(3) 0.022(3) 0.016(2) 0.028(3)
C15 0.095(3) 0.123(4) 0.070(3) 0.019(3) 0.001(2) 0.023(3)
C16 0.070(3) 0.137(5) 0.123(4) 0.028(4) -0.001(3) 0.007(3)
C17 0.080(3) 0.129(4) 0.088(3) 0.028(3) 0.020(2) 0.033(3)
C18 0.083(3) 0.135(4) 0.077(3) 0.019(3) 0.010(2) 0.015(3)
C19 0.091(3) 0.069(2) 0.087(3) 0.043(2) 0.004(2) 0.004(2)
C20 0.110(3) 0.067(2) 0.093(3) 0.017(2) 0.033(3) 0.011(2)
C21 0.122(4) 0.080(3) 0.107(3) 0.038(3) 0.046(3) 0.014(3)
C22 0.138(4) 0.071(3) 0.110(4) 0.040(3) 0.026(3) 0.000(3)
C23 0.204(6) 0.063(3) 0.080(3) 0.020(2) 0.012(3) -0.012(3)
C24 0.143(4) 0.079(3) 0.074(3) 0.024(2) 0.035(3) 0.015(3)

loop_
_atom_type_symbol
_atom_type_description
_atom_type_scat_dispersion_real
_atom_type_scat_dispersion_imag
_atom_type_scat_source
C C 0.0033 0.0016 'International Tables Vol C Tables 4.2.6.8 and 6.1.1.4'
H H 0.0000 0.0000 'International Tables Vol C Tables 4.2.6.8 and 6.1.1.4'
B B 0.0013 0.0007 'International Tables Vol C Tables 4.2.6.8 and 6.1.1.4'
F F 0.0171 0.0103 'International Tables Vol C Tables 4.2.6.8 and 6.1.1.4'
P P 0.1023 0.0942 'International Tables Vol C Tables 4.2.6.8 and 6.1.1.4'

loop_
_geom_angle_atom_site_label_1
_geom_angle_atom_site_label_2
_geom_angle_atom_site_label_3
_geom_angle
_geom_angle_site_symmetry_1
_geom_angle_site_symmetry_3
_geom_angle_publ_flag
B1 P1 C13 126.4(2) . . ?
B1 P1 C19 120.87(19) . . ?
C13 P1 C19 112.6(2) . . ?
C1 B1 C7 117.0(3) . . ?
C1 B1 P1 119.9(3) . . ?
C7 B1 P1 123.1(3) . . ?
C6 C1 C2 114.8(3) . . ?
C6 C1 B1 120.3(3) . . ?
C2 C1 B1 124.8(3) . . ?
F1 C2 C3 117.3(3) . . ?
F1 C2 C1 120.0(3) . . ?
C3 C2 C1 122.7(3) . . ?
F2 C3 C4 120.4(3) . . ?
F2 C3 C2 120.0(3) . . ?
C4 C3 C2 119.6(3) . . ?
F3 C4 C3 119.9(4) . . ?
F3 C4 C5 120.2(4) . . ?
C3 C4 C5 119.9(3) . . ?
F4 C5 C4 119.6(3) . . ?
F4 C5 C6 121.0(3) . . ?
C4 C5 C6 119.3(3) . . ?
F5 C6 C5 117.6(3) . . ?
F5 C6 C1 118.8(3) . . ?
C5 C6 C1 123.6(3) . . ?
C8 C7 C12 115.0(3) . . ?
C8 C7 B1 119.8(3) . . ?
C12 C7 B1 125.0(3) . . ?
F6 C8 C9 117.0(3) . . ?
F6 C8 C7 119.3(3) . . ?
C9 C8 C7 123.7(3) . . ?
F7 C9 C10 120.1(3) . . ?
F7 C9 C8 120.9(3) . . ?
C10 C9 C8 119.0(3) . . ?
F8 C10 C11 120.7(4) . . ?
F8 C10 C9 119.7(4) . . ?
C11 C10 C9 119.5(3) . . ?
F9 C11 C10 119.4(3) . . ?
F9 C11 C12 120.4(4) . . ?
C10 C11 C12 120.2(3) . . ?
F10 C12 C11 117.6(3) . . ?
F10 C12 C7 119.8(3) . . ?
C11 C12 C7 122.6(3) . . ?
C18 C13 C14 114.8(4) . . ?
C18 C13 P1 113.5(3) . . ?
C14 C13 P1 116.1(3) . . ?
C13 C14 C15 112.7(4) . . ?
C16 C15 C14 114.0(4) . . ?
C15 C16 C17 114.3(4) . . ?
C16 C17 C18 112.0(4) . . ?
C13 C18 C17 112.7(4) . . ?
C20 C19 C24 113.1(3) . . ?
C20 C19 P1 113.7(3) . . ?
C24 C19 P1 112.6(3) . . ?
C19 C20 C21 112.5(4) . . ?
C22 C21 C20 113.0(4) . . ?
C23 C22 C21 111.7(4) . . ?
C22 C23 C24 114.7(4) . . ?
C19 C24 C23 111.3(4) . . ?

loop_
_geom_bond_atom_site_label_1
_geom_bond_atom_site_label_2
_geom_bond_distance
_geom_bond_site_symmetry_2
_geom_bond_publ_flag
P1 B1 1.762(4) . ?
P1 C13 1.820(4) . ?
P1 C19 1.835(4) . ?
B1 C1 1.585(5) . ?
B1 C7 1.596(5) . ?
F1 C2 1.342(4) . ?
F2 C3 1.341(4) . ?
F3 C4 1.345(4) . ?
F4 C5 1.344(4) . ?
F5 C6 1.343(4) . ?
F6 C8 1.346(4) . ?
F7 C9 1.341(4) . ?
F8 C10 1.338(4) . ?
F9 C11 1.346(4) . ?
F10 C12 1.347(4) . ?
C1 C6 1.379(5) . ?
C1 C2 1.386(5) . ?
C2 C3 1.383(5) . ?
C3 C4 1.357(5) . ?
C4 C5 1.367(5) . ?
C5 C6 1.370(5) . ?
C7 C8 1.376(5) . ?
C7 C12 1.386(5) . ?
C8 C9 1.375(5) . ?
C9 C10 1.373(5) . ?
C10 C11 1.359(6) . ?
C11 C12 1.375(5) . ?
C13 C18 1.469(6) . ?
C13 C14 1.488(6) . ?
C14 C15 1.510(6) . ?
C15 C16 1.447(7) . ?
C16 C17 1.484(7) . ?
C17 C18 1.522(6) . ?
C19 C20 1.493(6) . ?
C19 C24 1.517(6) . ?
C20 C21 1.513(6) . ?
C21 C22 1.495(6) . ?
C22 C23 1.475(7) . ?
C23 C24 1.521(7) . ?

loop_
_cod_related_entry_id
_cod_related_entry_database
_cod_related_entry_code
1 ChemSpider 30661150
